data_2023116
loop_
_publ_author_name
'Gorbunov, Alexander'
'Bezzubov, Stanislav'
'Malakhova, Maria'
'Kovalev, Vladimir'
'Vatsouro, Ivan'

_publ_section_title
;
 Synthesis and crystal structures of
 5,17-dibromo-26,28-dihydroxy-25,27-dipropynyloxycalix[4]arene,
 5,17-dibromo-26,28-dipropoxy-25,27-dipropynyloxycalix[4]arene and
 25,27-bis(2-azidoethoxy)-5,17-dibromo-26,28-dihydroxycalix[4]arene
;
_journal_issue 6
_journal_name_full 'Acta Crystallographica Section E Crystallographic Communications'
_journal_paper_doi 10.1107/S2056989024003785
_journal_volume 80
_journal_year 2024
_chemical_formula_iupac 'C32 H28 Br2 N6 O4'
_chemical_formula_moiety 'C32 H28 Br2 N6 O4'
_chemical_formula_sum 'C32 H28 Br2 N6 O4'
_chemical_formula_weight 720.42
_chemical_name_systematic
;
25,27-Bis(2-azidoethoxy)-5,17-dibromo-26,28-dihydroxycalix[4]arene
;
_space_group_crystal_system trigonal
_space_group_IT_number 148
_space_group_name_Hall '-R 3'
_space_group_name_H-M_alt 'R -3 :H'
_atom_sites_solution_hydrogens geom
_audit_creation_method
;
Olex2 1.3
(compiled Nov 21 2019 18:26:39 for OlexSys, GUI svn.r6003)
;
_cell_angle_alpha 90
_cell_angle_beta 90
_cell_angle_gamma 120
_cell_formula_units_Z 18
_cell_length_a 36.3261(7)
_cell_length_b 36.3261(7)
_cell_length_c 12.1054(4)
_cell_measurement_reflns_used 9927
_cell_measurement_temperature 100.0
_cell_measurement_theta_max 28.311
_cell_measurement_theta_min 2.243
_cell_volume 13834.0(6)
_computing_cell_refinement
;
APEX3 (Bruker, 2017)
;
_computing_data_collection
;
APEX3 (Bruker, 2017)
;
_computing_data_reduction
;
SAINT (Bruker, 2017)
;
_computing_molecular_graphics
;
Olex2 1.3 (Dolomanov <i>et al.</i>,  2009)
;
_computing_publication_material
;
Olex2 1.3 (Dolomanov <i>et al.</i>,  2009)
;
_computing_structure_refinement
;
SHELXL (Sheldrick, 2015b)
;
_computing_structure_solution
;
<i>SHELXT</i> (Sheldrick, 2015a)
;
_diffrn_ambient_temperature 100.0
_diffrn_detector 'Bruker PHOTON III CMOS'
_diffrn_detector_area_resol_mean 10.4
_diffrn_measured_fraction_theta_full 0.999
_diffrn_measured_fraction_theta_max 0.999
_diffrn_measurement_device '3-circle diffractometer'
_diffrn_measurement_device_type 'Bruker D8 Venture'
_diffrn_measurement_method \w-scan
_diffrn_radiation_monochromator 'focusing mirrors'
_diffrn_radiation_probe x-ray
_diffrn_radiation_type MoK\a
_diffrn_radiation_wavelength 0.71073
_diffrn_reflns_av_R_equivalents 0.0473
_diffrn_reflns_av_unetI/netI 0.0353
_diffrn_reflns_limit_h_max 48
_diffrn_reflns_limit_h_min -47
_diffrn_reflns_limit_k_max 48
_diffrn_reflns_limit_k_min -48
_diffrn_reflns_limit_l_max 16
_diffrn_reflns_limit_l_min -16
_diffrn_reflns_number 45251
_diffrn_reflns_theta_full 25.242
_diffrn_reflns_theta_max 28.499
_diffrn_reflns_theta_min 1.802
_diffrn_source 'microfocus sealed X-ray tube'
_diffrn_source_current 1.4
_diffrn_source_power 0.07
_diffrn_source_voltage 50.0
_diffrn_standards_number 0
_exptl_absorpt_coefficient_mu 2.685
_exptl_absorpt_correction_T_max 0.7461
_exptl_absorpt_correction_T_min 0.5158
_exptl_absorpt_correction_type multi-scan
_exptl_absorpt_process_details
;
(<i>SADABS</i>; Krause <i>et al.</i>, 2015)
;
_exptl_crystal_colour colourless
_exptl_crystal_density_diffrn 1.557
_exptl_crystal_description block
_exptl_crystal_F_000 6552
_exptl_crystal_size_max 0.37
_exptl_crystal_size_mid 0.13
_exptl_crystal_size_min 0.1
_refine_diff_density_max 1.298
_refine_diff_density_min -1.122
_refine_ls_extinction_method none
_refine_ls_goodness_of_fit_ref 1.031
_refine_ls_hydrogen_treatment constr
_refine_ls_matrix_type full
_refine_ls_number_parameters 399
_refine_ls_number_reflns 7804
_refine_ls_number_restraints 24
_refine_ls_restrained_S_all 1.053
_refine_ls_R_factor_all 0.0584
_refine_ls_R_factor_gt 0.0397
_refine_ls_shift/su_max 0.003
_refine_ls_shift/su_mean 0.000
_refine_ls_structure_factor_coef Fsqd
_refine_ls_weighting_details 'w=1/[\s^2^(Fo^2^)+(0.0383P)^2^+55.0341P] where P=(Fo^2^+2Fc^2^)/3'
_refine_ls_weighting_scheme calc
_refine_ls_wR_factor_gt 0.0901
_refine_ls_wR_factor_ref 0.0974
_reflns_number_gt 6043
_reflns_number_total 7804
_reflns_threshold_expression 'I > 2\s(I)'
_cod_data_source_file wm5716.cif
_cod_data_source_block 3
_cod_original_cell_volume 13834.0(7)
_cod_original_sg_symbol_H-M 'R -3'
_cod_database_code 2023116
_shelx_space_group_comment
;
The symmetry employed for this shelxl refinement is uniquely defined
by the following loop, which should always be used as a source of
symmetry information in preference to the above space-group names.
They are only intended as comments.
;
_shelx_estimated_absorpt_t_min 0.437
_shelx_estimated_absorpt_t_max 0.775

loop_
_space_group_symop_operation_xyz
'x, y, z'
'-y, x-y, z'
'-x+y, -x, z'
'x+2/3, y+1/3, z+1/3'
'-y+2/3, x-y+1/3, z+1/3'
'-x+y+2/3, -x+1/3, z+1/3'
'x+1/3, y+2/3, z+2/3'
'-y+1/3, x-y+2/3, z+2/3'
'-x+y+1/3, -x+2/3, z+2/3'
'-x, -y, -z'
'y, -x+y, -z'
'x-y, x, -z'
'-x+2/3, -y+1/3, -z+1/3'
'y+2/3, -x+y+1/3, -z+1/3'
'x-y+2/3, x+1/3, -z+1/3'
'-x+1/3, -y+2/3, -z+2/3'
'y+1/3, -x+y+2/3, -z+2/3'
'x-y+1/3, x+2/3, -z+2/3'

loop_
_atom_site_type_symbol
_atom_site_label
_atom_site_fract_x
_atom_site_fract_y
_atom_site_fract_z
_atom_site_U_iso_or_equiv
_atom_site_adp_type
_atom_site_calc_flag
_atom_site_occupancy
_atom_site_disorder_assembly
_atom_site_disorder_group
Br Br2 0.77808(2) 0.64422(2) 0.11845(2) 0.02592(8) Uani d 1 . .
Br Br1 0.94747(2) 0.64087(2) 1.04746(3) 0.03614(9) Uani d 1 . .
O O4 0.73344(6) 0.53322(6) 0.69360(15) 0.0235(4) Uani d 1 . .
O O3 0.76702(7) 0.53195(7) 0.49646(16) 0.0304(5) Uani d 1 . .
H H3 0.754079 0.534255 0.551158 0.046 Uiso calc 1 . .
O O1 0.81215(6) 0.53626(7) 0.71561(16) 0.0296(4) Uani d 1 . .
H H1 0.821251 0.526224 0.667258 0.044 Uiso calc 1 . .
O O2 0.82909(7) 0.50491(6) 0.52611(17) 0.0317(5) Uani d 1 . .
C C16 0.75008(8) 0.60698(9) 0.3311(2) 0.0237(5) Uani d 1 . .
H H16 0.735357 0.622450 0.332302 0.028 Uiso calc 1 . .
C C15 0.77434(8) 0.60962(9) 0.2407(2) 0.0233(5) Uani d 1 . .
C C3 0.90557(9) 0.61047(9) 0.9377(2) 0.0260(6) Uani d 1 . .
C C2 0.86500(9) 0.60483(9) 0.9485(2) 0.0241(5) Uani d 1 . .
H H2 0.858609 0.617607 1.008329 0.029 Uiso calc 1 . .
C C24 0.78870(8) 0.57243(9) 0.8817(2) 0.0231(5) Uani d 1 . .
H H24A 0.784545 0.580534 0.956822 0.028 Uiso calc 1 . .
H H24B 0.768569 0.541658 0.872265 0.028 Uiso calc 1 . .
C C10 0.89056(9) 0.60072(9) 0.3603(2) 0.0274(6) Uani d 1 . .
H H10 0.889258 0.612151 0.290757 0.033 Uiso calc 1 . .
C C20 0.76455(9) 0.64427(10) 0.6366(2) 0.0296(6) Uani d 1 . .
H H20 0.760226 0.660610 0.582331 0.036 Uiso calc 1 . .
C C17 0.74717(8) 0.58147(9) 0.4209(2) 0.0241(5) Uani d 1 . .
C C11 0.85771(9) 0.56095(9) 0.3911(2) 0.0255(6) Uani d 1 . .
C C14 0.79580(8) 0.58721(9) 0.2352(2) 0.0238(5) Uani d 1 . .
H H14 0.812203 0.589504 0.171789 0.029 Uiso calc 1 . .
C C19 0.74568(9) 0.60024(9) 0.6231(2) 0.0257(6) Uani d 1 . .
C C25 0.84464(9) 0.56262(9) 0.7832(2) 0.0248(6) Uani d 1 . .
C C28 0.75217(8) 0.57733(9) 0.7062(2) 0.0226(5) Uani d 1 . .
C C13 0.79333(8) 0.56136(9) 0.3226(2) 0.0241(5) Uani d 1 . .
C C8 0.92731(9) 0.60764(10) 0.5302(2) 0.0308(6) Uani d 1 . .
H H8 0.950790 0.624029 0.577501 0.037 Uiso calc 1 . .
C C1 0.83381(9) 0.58053(9) 0.8717(2) 0.0231(5) Uani d 1 . .
C C5 0.88617(9) 0.56989(9) 0.7704(2) 0.0277(6) Uani d 1 . .
C C23 0.77852(8) 0.59706(9) 0.7970(2) 0.0227(5) Uani d 1 . .
C C22 0.79695(9) 0.64103(9) 0.8067(2) 0.0274(6) Uani d 1 . .
H H22 0.814878 0.655309 0.867784 0.033 Uiso calc 1 . .
C C21 0.78926(10) 0.66417(10) 0.7275(2) 0.0304(6) Uani d 1 . .
H H21 0.801203 0.693985 0.736316 0.037 Uiso calc 1 . .
C C7 0.89577(9) 0.56776(10) 0.5635(2) 0.0277(6) Uani d 1 . .
C C4 0.91627(9) 0.59369(10) 0.8493(2) 0.0296(6) Uani d 1 . .
H H4 0.944407 0.598510 0.842644 0.036 Uiso calc 1 . .
C C26 0.86166(9) 0.54477(9) 0.4921(2) 0.0261(6) Uani d 1 . .
C C27 0.76893(9) 0.55853(9) 0.4151(2) 0.0248(6) Uani d 1 . .
C C18 0.72006(9) 0.57839(10) 0.5199(2) 0.0287(6) Uani d 1 . .
H H18A 0.700519 0.548016 0.536836 0.034 Uiso calc 1 . .
H H18B 0.702496 0.591249 0.500219 0.034 Uiso calc 1 . .
C C31 0.69060(9) 0.50925(10) 0.7339(2) 0.0309(6) Uani d 1 . .
H H31A 0.674011 0.522648 0.709611 0.037 Uiso calc 1 . .
H H31B 0.690578 0.508623 0.815710 0.037 Uiso calc 1 . .
C C9 0.92504(9) 0.62399(10) 0.4281(3) 0.0316(6) Uani d 1 . .
H H9 0.947183 0.651128 0.405307 0.038 Uiso calc 1 . .
N N4 0.66469(11) 0.46548(11) 0.5687(3) 0.0530(8) Uani d 1 . .
C C6 0.89773(11) 0.55028(11) 0.6759(2) 0.0337(7) Uani d 1 . .
H H6A 0.878111 0.519168 0.676259 0.040 Uiso calc 1 . .
H H6B 0.926863 0.555358 0.687975 0.040 Uiso calc 1 . .
C C12 0.81799(9) 0.53781(10) 0.3211(2) 0.0293(6) Uani d 1 . .
H H12A 0.799872 0.508657 0.350041 0.035 Uiso calc 1 . .
H H12B 0.825950 0.535615 0.244215 0.035 Uiso calc 1 . .
C C32 0.67100(10) 0.46485(11) 0.6891(3) 0.0393(7) Uani d 1 . .
H H32A 0.689825 0.453040 0.704496 0.047 Uiso calc 1 . .
H H32B 0.643333 0.446505 0.725666 0.047 Uiso calc 1 . .
C C29 0.83526(12) 0.47048(10) 0.4902(3) 0.0410(8) Uani d 1 . .
H H29A 0.860714 0.472574 0.526160 0.049 Uiso calc 1 . .
H H29B 0.839456 0.471768 0.409152 0.049 Uiso calc 1 . .
N N5 0.68006(13) 0.44967(14) 0.5103(3) 0.0736(11) Uani d 1 . .
C C30 0.79672(14) 0.42988(11) 0.5213(4) 0.0551(10) Uani d 1 . .
H H30A 0.797717 0.405718 0.486638 0.066 Uiso calc 1 . .
H H30B 0.770974 0.429853 0.494378 0.066 Uiso calc 1 . .
N N6 0.69206(17) 0.43548(18) 0.4454(4) 0.1068(16) Uani d 1 . .
N N1 0.79469(12) 0.42496(12) 0.6448(3) 0.0627(10) Uani d 1 . .
N N2 0.76567(14) 0.42481(14) 0.6888(3) 0.0696(10) Uani d 1 . .
N N3 0.74014(17) 0.42453(19) 0.7425(4) 0.0991(13) Uani d 1 . .

loop_
_atom_site_aniso_label
_atom_site_aniso_U_11
_atom_site_aniso_U_22
_atom_site_aniso_U_33
_atom_site_aniso_U_12
_atom_site_aniso_U_13
_atom_site_aniso_U_23
Br2 0.02212(13) 0.02979(15) 0.02155(13) 0.00975(11) -0.00145(10) 0.00350(11)
Br1 0.02894(16) 0.03163(16) 0.04687(19) 0.01439(13) -0.00821(13) -0.00860(13)
O4 0.0183(9) 0.0272(10) 0.0253(9) 0.0116(8) 0.0057(7) 0.0035(8)
O3 0.0372(12) 0.0398(12) 0.0249(10) 0.0273(10) 0.0095(9) 0.0086(9)
O1 0.0292(10) 0.0423(12) 0.0267(10) 0.0249(10) -0.0010(8) -0.0068(9)
O2 0.0373(11) 0.0288(11) 0.0378(12) 0.0233(10) 0.0125(9) 0.0051(9)
C16 0.0219(13) 0.0267(14) 0.0244(13) 0.0135(11) -0.0011(10) 0.0006(11)
C15 0.0197(12) 0.0256(13) 0.0197(12) 0.0077(11) -0.0018(10) 0.0023(10)
C3 0.0247(14) 0.0212(13) 0.0298(14) 0.0098(11) -0.0020(11) 0.0003(11)
C2 0.0282(14) 0.0241(13) 0.0225(13) 0.0150(12) 0.0035(11) 0.0017(10)
C24 0.0244(13) 0.0294(14) 0.0189(12) 0.0160(12) 0.0042(10) 0.0027(10)
C10 0.0304(15) 0.0353(15) 0.0268(14) 0.0241(13) 0.0082(11) 0.0067(12)
C20 0.0309(15) 0.0396(16) 0.0299(15) 0.0263(14) 0.0116(12) 0.0124(13)
C17 0.0216(13) 0.0302(14) 0.0225(13) 0.0144(11) 0.0015(10) 0.0029(11)
C11 0.0276(14) 0.0314(14) 0.0276(14) 0.0223(12) 0.0028(11) -0.0030(11)
C14 0.0196(12) 0.0277(14) 0.0208(12) 0.0093(11) 0.0007(10) -0.0030(11)
C19 0.0247(13) 0.0369(15) 0.0236(13) 0.0215(12) 0.0088(11) 0.0069(11)
C25 0.0297(14) 0.0289(14) 0.0213(13) 0.0189(12) 0.0016(11) 0.0031(11)
C28 0.0214(12) 0.0284(14) 0.0236(13) 0.0167(11) 0.0084(10) 0.0041(11)
C13 0.0224(13) 0.0267(14) 0.0240(13) 0.0128(11) -0.0013(10) -0.0031(11)
C8 0.0274(15) 0.0386(17) 0.0346(16) 0.0227(14) -0.0008(12) -0.0072(13)
C1 0.0246(13) 0.0256(13) 0.0238(13) 0.0161(11) 0.0054(11) 0.0046(11)
C5 0.0356(16) 0.0351(15) 0.0246(13) 0.0268(13) 0.0064(12) 0.0052(12)
C23 0.0223(13) 0.0302(14) 0.0214(12) 0.0174(11) 0.0077(10) 0.0045(11)
C22 0.0284(14) 0.0332(15) 0.0257(14) 0.0192(13) 0.0083(11) 0.0015(11)
C21 0.0341(16) 0.0288(15) 0.0352(16) 0.0208(13) 0.0124(13) 0.0047(12)
C7 0.0306(15) 0.0393(16) 0.0278(14) 0.0283(14) 0.0034(11) -0.0011(12)
C4 0.0257(14) 0.0385(16) 0.0307(15) 0.0205(13) 0.0059(12) 0.0066(13)
C26 0.0299(14) 0.0278(14) 0.0292(14) 0.0209(12) 0.0084(11) 0.0024(11)
C27 0.0229(13) 0.0281(14) 0.0244(13) 0.0134(11) 0.0006(10) 0.0033(11)
C18 0.0239(14) 0.0434(17) 0.0262(14) 0.0224(13) 0.0051(11) 0.0097(12)
C31 0.0204(13) 0.0369(16) 0.0323(15) 0.0118(12) 0.0079(11) 0.0106(13)
C9 0.0260(14) 0.0332(16) 0.0408(17) 0.0188(13) 0.0081(13) 0.0022(13)
N4 0.0470(18) 0.0516(19) 0.0449(18) 0.0130(15) -0.0156(15) -0.0026(15)
C6 0.0432(18) 0.0516(19) 0.0262(15) 0.0386(16) 0.0029(13) 0.0018(13)
C12 0.0338(15) 0.0337(15) 0.0267(14) 0.0215(13) 0.0005(12) -0.0049(12)
C32 0.0264(15) 0.0382(18) 0.0444(19) 0.0094(14) -0.0015(14) 0.0092(15)
C29 0.055(2) 0.0330(17) 0.0484(19) 0.0324(17) 0.0147(16) 0.0051(14)
N5 0.066(2) 0.071(2) 0.059(2) 0.0148(19) -0.0020(19) -0.0098(19)
C30 0.067(3) 0.0323(18) 0.072(3) 0.0296(19) 0.008(2) 0.0039(18)
N6 0.103(3) 0.106(3) 0.080(3) 0.029(3) 0.016(3) -0.020(3)
N1 0.066(2) 0.063(2) 0.074(2) 0.0436(19) 0.0163(19) 0.0304(19)
N2 0.075(2) 0.096(3) 0.063(2) 0.063(2) -0.0062(19) -0.004(2)
N3 0.098(3) 0.151(4) 0.074(3) 0.082(3) -0.008(2) -0.011(3)

loop_
_atom_type_symbol
_atom_type_description
_atom_type_scat_dispersion_real
_atom_type_scat_dispersion_imag
_atom_type_scat_source
C C 0.0033 0.0016 'International Tables Vol C Tables 4.2.6.8 and 6.1.1.4'
H H 0.0000 0.0000 'International Tables Vol C Tables 4.2.6.8 and 6.1.1.4'
Br Br -0.2901 2.4595 'International Tables Vol C Tables 4.2.6.8 and 6.1.1.4'
N N 0.0061 0.0033 'International Tables Vol C Tables 4.2.6.8 and 6.1.1.4'
O O 0.0106 0.0060 'International Tables Vol C Tables 4.2.6.8 and 6.1.1.4'

loop_
_geom_angle_atom_site_label_1
_geom_angle_atom_site_label_2
_geom_angle_atom_site_label_3
_geom_angle_site_symmetry_1
_geom_angle_site_symmetry_3
_geom_angle
_geom_angle_publ_flag
C28 O4 C31 . . 114.6(2) ?
C27 O3 H3 . . 109.5 ?
C25 O1 H1 . . 109.5 ?
C26 O2 C29 . . 113.0(2) ?
C15 C16 H16 . . 120.1 ?
C15 C16 C17 . . 119.8(2) ?
C17 C16 H16 . . 120.1 ?
C16 C15 Br2 . . 119.7(2) ?
C16 C15 C14 . . 121.8(2) ?
C14 C15 Br2 . . 118.5(2) ?
C2 C3 Br1 . . 120.1(2) ?
C4 C3 Br1 . . 118.5(2) ?
C4 C3 C2 . . 121.3(3) ?
C3 C2 H2 . . 120.0 ?
C1 C2 C3 . . 120.0(3) ?
C1 C2 H2 . . 120.0 ?
H24A C24 H24B . . 107.8 ?
C1 C24 H24A . . 109.0 ?
C1 C24 H24B . . 109.0 ?
C1 C24 C23 . . 112.8(2) ?
C23 C24 H24A . . 109.0 ?
C23 C24 H24B . . 109.0 ?
C11 C10 H10 . . 119.2 ?
C9 C10 H10 . . 119.2 ?
C9 C10 C11 . . 121.5(3) ?
C19 C20 H20 . . 119.6 ?
C21 C20 H20 . . 119.6 ?
C21 C20 C19 . . 120.8(3) ?
C16 C17 C27 . . 118.3(2) ?
C16 C17 C18 . . 119.6(2) ?
C27 C17 C18 . . 122.1(2) ?
C10 C11 C26 . . 117.3(3) ?
C10 C11 C12 . . 120.8(3) ?
C26 C11 C12 . . 121.8(3) ?
C15 C14 H14 . . 120.1 ?
C15 C14 C13 . . 119.9(2) ?
C13 C14 H14 . . 120.1 ?
C20 C19 C18 . . 120.9(2) ?
C28 C19 C20 . . 117.6(3) ?
C28 C19 C18 . . 121.4(3) ?
O1 C25 C1 . . 116.0(2) ?
O1 C25 C5 . . 122.6(2) ?
C5 C25 C1 . . 121.3(3) ?
C19 C28 O4 . . 118.2(2) ?
C23 C28 O4 . . 119.3(2) ?
C23 C28 C19 . . 122.4(3) ?
C14 C13 C27 . . 118.9(2) ?
C14 C13 C12 . . 121.1(2) ?
C27 C13 C12 . . 119.9(2) ?
C7 C8 H8 . . 119.6 ?
C7 C8 C9 . . 120.7(3) ?
C9 C8 H8 . . 119.6 ?
C2 C1 C24 . . 121.9(2) ?
C2 C1 C25 . . 118.4(2) ?
C25 C1 C24 . . 119.7(2) ?
C25 C5 C6 . . 121.3(3) ?
C4 C5 C25 . . 118.8(3) ?
C4 C5 C6 . . 119.8(3) ?
C28 C23 C24 . . 122.3(2) ?
C22 C23 C24 . . 119.8(3) ?
C22 C23 C28 . . 117.9(2) ?
C23 C22 H22 . . 119.8 ?
C21 C22 C23 . . 120.5(3) ?
C21 C22 H22 . . 119.8 ?
C20 C21 C22 . . 120.6(3) ?
C20 C21 H21 . . 119.7 ?
C22 C21 H21 . . 119.7 ?
C8 C7 C26 . . 118.0(3) ?
C8 C7 C6 . . 120.8(3) ?
C26 C7 C6 . . 121.2(3) ?
C3 C4 C5 . . 120.2(3) ?
C3 C4 H4 . . 119.9 ?
C5 C4 H4 . . 119.9 ?
C11 C26 O2 . . 118.9(3) ?
C7 C26 O2 . . 118.5(3) ?
C7 C26 C11 . . 122.6(3) ?
O3 C27 C17 . . 122.8(2) ?
O3 C27 C13 . . 116.0(2) ?
C13 C27 C17 . . 121.2(2) ?
C17 C18 C19 . . 113.8(2) ?
C17 C18 H18A . . 108.8 ?
C17 C18 H18B . . 108.8 ?
C19 C18 H18A . . 108.8 ?
C19 C18 H18B . . 108.8 ?
H18A C18 H18B . . 107.7 ?
O4 C31 H31A . . 110.0 ?
O4 C31 H31B . . 110.0 ?
O4 C31 C32 . . 108.4(2) ?
H31A C31 H31B . . 108.4 ?
C32 C31 H31A . . 110.0 ?
C32 C31 H31B . . 110.0 ?
C10 C9 C8 . . 119.8(3) ?
C10 C9 H9 . . 120.1 ?
C8 C9 H9 . . 120.1 ?
N5 N4 C32 . . 117.2(4) ?
C5 C6 C7 . . 113.5(2) ?
C5 C6 H6A . . 108.9 ?
C5 C6 H6B . . 108.9 ?
C7 C6 H6A . . 108.9 ?
C7 C6 H6B . . 108.9 ?
H6A C6 H6B . . 107.7 ?
C11 C12 C13 . . 110.4(2) ?
C11 C12 H12A . . 109.6 ?
C11 C12 H12B . . 109.6 ?
C13 C12 H12A . . 109.6 ?
C13 C12 H12B . . 109.6 ?
H12A C12 H12B . . 108.1 ?
C31 C32 H32A . . 109.8 ?
C31 C32 H32B . . 109.8 ?
N4 C32 C31 . . 109.5(3) ?
N4 C32 H32A . . 109.8 ?
N4 C32 H32B . . 109.8 ?
H32A C32 H32B . . 108.2 ?
O2 C29 H29A . . 110.1 ?
O2 C29 H29B . . 110.1 ?
O2 C29 C30 . . 107.8(3) ?
H29A C29 H29B . . 108.5 ?
C30 C29 H29A . . 110.1 ?
C30 C29 H29B . . 110.1 ?
N6 N5 N4 . . 172.0(6) ?
C29 C30 H30A . . 109.7 ?
C29 C30 H30B . . 109.7 ?
C29 C30 N1 . . 109.6(3) ?
H30A C30 H30B . . 108.2 ?
N1 C30 H30A . . 109.7 ?
N1 C30 H30B . . 109.7 ?
N2 N1 C30 . . 116.2(4) ?
N3 N2 N1 . . 171.8(5) ?

loop_
_geom_bond_atom_site_label_1
_geom_bond_atom_site_label_2
_geom_bond_site_symmetry_2
_geom_bond_distance
_geom_bond_publ_flag
Br2 C15 . 1.902(3) ?
Br1 C3 . 1.903(3) ?
O4 C28 . 1.401(3) ?
O4 C31 . 1.436(3) ?
O3 H3 . 0.8400 ?
O3 C27 . 1.356(3) ?
O1 H1 . 0.8400 ?
O1 C25 . 1.360(3) ?
O2 C26 . 1.397(3) ?
O2 C29 . 1.444(3) ?
C16 H16 . 0.9500 ?
C16 C15 . 1.377(4) ?
C16 C17 . 1.399(4) ?
C15 C14 . 1.382(4) ?
C3 C2 . 1.389(4) ?
C3 C4 . 1.380(4) ?
C2 H2 . 0.9500 ?
C2 C1 . 1.388(4) ?
C24 H24A . 0.9900 ?
C24 H24B . 0.9900 ?
C24 C1 . 1.518(4) ?
C24 C23 . 1.523(4) ?
C10 H10 . 0.9500 ?
C10 C11 . 1.388(4) ?
C10 C9 . 1.378(4) ?
C20 H20 . 0.9500 ?
C20 C19 . 1.400(4) ?
C20 C21 . 1.374(4) ?
C17 C27 . 1.408(4) ?
C17 C18 . 1.519(4) ?
C11 C26 . 1.394(4) ?
C11 C12 . 1.515(4) ?
C14 H14 . 0.9500 ?
C14 C13 . 1.387(4) ?
C19 C28 . 1.399(4) ?
C19 C18 . 1.522(4) ?
C25 C1 . 1.408(4) ?
C25 C5 . 1.404(4) ?
C28 C23 . 1.397(4) ?
C13 C27 . 1.400(4) ?
C13 C12 . 1.517(4) ?
C8 H8 . 0.9500 ?
C8 C7 . 1.383(4) ?
C8 C9 . 1.391(4) ?
C5 C4 . 1.382(4) ?
C5 C6 . 1.514(4) ?
C23 C22 . 1.394(4) ?
C22 H22 . 0.9500 ?
C22 C21 . 1.392(4) ?
C21 H21 . 0.9500 ?
C7 C26 . 1.394(4) ?
C7 C6 . 1.519(4) ?
C4 H4 . 0.9500 ?
C18 H18A . 0.9900 ?
C18 H18B . 0.9900 ?
C31 H31A . 0.9900 ?
C31 H31B . 0.9900 ?
C31 C32 . 1.501(5) ?
C9 H9 . 0.9500 ?
N4 C32 . 1.477(4) ?
N4 N5 . 1.209(5) ?
C6 H6A . 0.9900 ?
C6 H6B . 0.9900 ?
C12 H12A . 0.9900 ?
C12 H12B . 0.9900 ?
C32 H32A . 0.9900 ?
C32 H32B . 0.9900 ?
C29 H29A . 0.9900 ?
C29 H29B . 0.9900 ?
C29 C30 . 1.488(5) ?
N5 N6 . 1.139(6) ?
C30 H30A . 0.9900 ?
C30 H30B . 0.9900 ?
C30 N1 . 1.502(5) ?
N1 N2 . 1.179(5) ?
N2 N3 . 1.128(6) ?

loop_
_geom_hbond_atom_site_label_D
_geom_hbond_atom_site_label_H
_geom_hbond_atom_site_label_A
_geom_hbond_site_symmetry_A
_geom_hbond_distance_DH
_geom_hbond_distance_HA
_geom_hbond_distance_DA
_geom_hbond_angle_DHA
_geom_hbond_publ_flag
O3 H3 O4 . 0.84 1.87 2.691(3) 164.1 yes
O1 H1 O2 . 0.84 1.95 2.764(3) 161.5 yes

loop_
_geom_torsion_atom_site_label_1
_geom_torsion_atom_site_label_2
_geom_torsion_atom_site_label_3
_geom_torsion_atom_site_label_4
_geom_torsion_site_symmetry_1
_geom_torsion_site_symmetry_2
_geom_torsion_site_symmetry_3
_geom_torsion_site_symmetry_4
_geom_torsion
_geom_torsion_publ_flag
Br2 C15 C14 C13 . . . . -179.3(2) ?
Br1 C3 C2 C1 . . . . -176.2(2) ?
Br1 C3 C4 C5 . . . . 177.3(2) ?
O4 C28 C23 C24 . . . . 1.7(4) ?
O4 C28 C23 C22 . . . . 179.5(2) ?
O4 C31 C32 N4 . . . . -69.0(3) ?
O1 C25 C1 C2 . . . . 174.8(2) ?
O1 C25 C1 C24 . . . . -4.4(4) ?
O1 C25 C5 C4 . . . . -173.5(3) ?
O1 C25 C5 C6 . . . . 3.1(4) ?
O2 C29 C30 N1 . . . . -69.2(4) ?
C16 C15 C14 C13 . . . . -0.3(4) ?
C16 C17 C27 O3 . . . . -177.9(3) ?
C16 C17 C27 C13 . . . . 0.7(4) ?
C16 C17 C18 C19 . . . . -109.8(3) ?
C15 C16 C17 C27 . . . . -1.0(4) ?
C15 C16 C17 C18 . . . . -179.5(3) ?
C15 C14 C13 C27 . . . . 0.0(4) ?
C15 C14 C13 C12 . . . . -177.4(2) ?
C3 C2 C1 C24 . . . . 178.3(2) ?
C3 C2 C1 C25 . . . . -0.9(4) ?
C2 C3 C4 C5 . . . . -1.5(4) ?
C24 C23 C22 C21 . . . . 177.5(2) ?
C10 C11 C26 O2 . . . . 179.7(2) ?
C10 C11 C26 C7 . . . . 3.3(4) ?
C10 C11 C12 C13 . . . . -66.7(3) ?
C20 C19 C28 O4 . . . . -180.0(2) ?
C20 C19 C28 C23 . . . . -4.0(4) ?
C20 C19 C18 C17 . . . . 80.6(3) ?
C17 C16 C15 Br2 . . . . 179.8(2) ?
C17 C16 C15 C14 . . . . 0.8(4) ?
C11 C10 C9 C8 . . . . -0.1(4) ?
C14 C13 C27 O3 . . . . 178.5(2) ?
C14 C13 C27 C17 . . . . -0.2(4) ?
C14 C13 C12 C11 . . . . 100.8(3) ?
C19 C20 C21 C22 . . . . 1.7(4) ?
C19 C28 C23 C24 . . . . -174.3(2) ?
C19 C28 C23 C22 . . . . 3.5(4) ?
C25 C5 C4 C3 . . . . -1.1(4) ?
C25 C5 C6 C7 . . . . 67.5(4) ?
C28 O4 C31 C32 . . . . 165.3(2) ?
C28 C19 C18 C17 . . . . -97.7(3) ?
C28 C23 C22 C21 . . . . -0.4(4) ?
C8 C7 C26 O2 . . . . -178.4(2) ?
C8 C7 C26 C11 . . . . -2.0(4) ?
C8 C7 C6 C5 . . . . 75.5(4) ?
C1 C24 C23 C28 . . . . 106.9(3) ?
C1 C24 C23 C22 . . . . -70.9(3) ?
C1 C25 C5 C4 . . . . 2.7(4) ?
C1 C25 C5 C6 . . . . 179.4(3) ?
C5 C25 C1 C2 . . . . -1.7(4) ?
C5 C25 C1 C24 . . . . 179.1(2) ?
C23 C24 C1 C2 . . . . 107.3(3) ?
C23 C24 C1 C25 . . . . -73.5(3) ?
C23 C22 C21 C20 . . . . -2.2(4) ?
C21 C20 C19 C28 . . . . 1.3(4) ?
C21 C20 C19 C18 . . . . -177.0(2) ?
C7 C8 C9 C10 . . . . 1.5(4) ?
C4 C3 C2 C1 . . . . 2.5(4) ?
C4 C5 C6 C7 . . . . -115.9(3) ?
C26 O2 C29 C30 . . . . -174.4(3) ?
C26 C11 C12 C13 . . . . 108.9(3) ?
C26 C7 C6 C5 . . . . -102.6(3) ?
C27 C17 C18 C19 . . . . 71.7(4) ?
C27 C13 C12 C11 . . . . -76.6(3) ?
C18 C17 C27 O3 . . . . 0.6(4) ?
C18 C17 C27 C13 . . . . 179.2(3) ?
C18 C19 C28 O4 . . . . -1.6(4) ?
C18 C19 C28 C23 . . . . 174.4(2) ?
C31 O4 C28 C19 . . . . -86.8(3) ?
C31 O4 C28 C23 . . . . 97.1(3) ?
C9 C10 C11 C26 . . . . -2.2(4) ?
C9 C10 C11 C12 . . . . 173.6(2) ?
C9 C8 C7 C26 . . . . -0.5(4) ?
C9 C8 C7 C6 . . . . -178.6(2) ?
C6 C5 C4 C3 . . . . -177.8(3) ?
C6 C7 C26 O2 . . . . -0.2(4) ?
C6 C7 C26 C11 . . . . 176.2(2) ?
C12 C11 C26 O2 . . . . 3.9(4) ?
C12 C11 C26 C7 . . . . -172.5(2) ?
C12 C13 C27 O3 . . . . -4.0(4) ?
C12 C13 C27 C17 . . . . 177.2(3) ?
C29 O2 C26 C11 . . . . 90.4(3) ?
C29 O2 C26 C7 . . . . -93.0(3) ?
C29 C30 N1 N2 . . . . 115.8(4) ?
N5 N4 C32 C31 . . . . 125.4(4) ?
